data_4503299
loop_
_publ_author_name
'Chandran, Sreekant K.'
'Nath, Naba K.'
'Roy, Saikat'
'Nangia, Ashwini'

_publ_section_title
;
 Polymorphism in Fuchsones
;
_journal_issue 1
_journal_name_full 'Crystal Growth &amp; Design'
_journal_page_first 140
_journal_paper_doi 10.1021/cg700977w
_journal_volume 8
_journal_year 2008
_chemical_formula_moiety 'C25 H26 O'
_chemical_formula_sum 'C25 H26 O'
_chemical_formula_weight 342.46
_chemical_name_common 2,6-Diisopropylfuchsone
_chemical_name_systematic
; 
 2,6-Diisopropyl-4-(diphenylmethylene)-cyclohexa-2,5-dienone 
;
_space_group_IT_number 14
_symmetry_cell_setting monoclinic
_symmetry_space_group_name_Hall '-P 2ybc'
_symmetry_space_group_name_H-M 'P 1 21/c 1'
_atom_sites_solution_hydrogens geom
_atom_sites_solution_primary direct
_atom_sites_solution_secondary difmap
_audit_creation_method SHELXL-97
_cell_angle_alpha 90.00
_cell_angle_beta 104.7370(10)
_cell_angle_gamma 90.00
_cell_formula_units_Z 4
_cell_length_a 10.1830(6)
_cell_length_b 20.7015(13)
_cell_length_c 9.6029(6)
_cell_measurement_reflns_used 4759
_cell_measurement_temperature 100(2)
_cell_measurement_theta_max 25.84
_cell_measurement_theta_min 2.29
_cell_volume 1957.7(2)
_computing_cell_refinement 'Bruker SMART'
_computing_data_collection 'Bruker SMART'
_computing_data_reduction 'Bruker SAINT'
_computing_molecular_graphics 'Bruker SHELXTL'
_computing_publication_material 'Bruker SHELXTL'
_computing_structure_refinement 'SHELXL-97 (Sheldrick, 1997)'
_computing_structure_solution 'SHELXS-97 (Sheldrick, 1990)'
_diffrn_ambient_temperature 100(2)
_diffrn_measured_fraction_theta_full 0.998
_diffrn_measured_fraction_theta_max 0.998
_diffrn_measurement_device_type 'CCD area detector'
_diffrn_radiation_monochromator graphite
_diffrn_radiation_source 'fine-focus sealed tube'
_diffrn_radiation_type MoK\a
_diffrn_radiation_wavelength 0.71073
_diffrn_reflns_av_R_equivalents 0.0367
_diffrn_reflns_av_sigmaI/netI 0.0274
_diffrn_reflns_limit_h_max 12
_diffrn_reflns_limit_h_min -12
_diffrn_reflns_limit_k_max 25
_diffrn_reflns_limit_k_min -25
_diffrn_reflns_limit_l_max 11
_diffrn_reflns_limit_l_min -11
_diffrn_reflns_number 19989
_diffrn_reflns_theta_full 25.93
_diffrn_reflns_theta_max 25.93
_diffrn_reflns_theta_min 1.97
_exptl_absorpt_coefficient_mu 0.069
_exptl_absorpt_correction_type none
_exptl_crystal_colour yellow
_exptl_crystal_density_diffrn 1.162
_exptl_crystal_density_method 'not measured'
_exptl_crystal_description block
_exptl_crystal_F_000 736
_exptl_crystal_size_max 0.41
_exptl_crystal_size_mid 0.23
_exptl_crystal_size_min 0.13
_refine_diff_density_max 0.401
_refine_diff_density_min -0.395
_refine_diff_density_rms 0.046
_refine_ls_extinction_method none
_refine_ls_goodness_of_fit_ref 1.032
_refine_ls_hydrogen_treatment mixed
_refine_ls_matrix_type full
_refine_ls_number_parameters 262
_refine_ls_number_reflns 3824
_refine_ls_number_restraints 0
_refine_ls_restrained_S_all 1.032
_refine_ls_R_factor_all 0.0660
_refine_ls_R_factor_gt 0.0519
_refine_ls_shift/su_max 0.000
_refine_ls_shift/su_mean 0.000
_refine_ls_structure_factor_coef Fsqd
_refine_ls_weighting_details 'calc w=1/[\s^2^(Fo^2^)+(0.0548P)^2^+1.0937P] where P=(Fo^2^+2Fc^2^)/3'
_refine_ls_weighting_scheme calc
_refine_ls_wR_factor_gt 0.1212
_refine_ls_wR_factor_ref 0.1303
_reflns_number_gt 3079
_reflns_number_total 3824
_reflns_threshold_expression >2sigma(I)
_cod_data_source_file cg700977w-file012.cif
_cod_data_source_block p21c
_cod_depositor_comments
;
The following automatic conversions were performed:

'_symmetry_cell_setting' value 'Monoclinic' changed to 'monoclinic'
according to /home/saulius/struct/CIF-dictionaries/cif_core.dic
dictionary named 'cif_core.dic' version 2.4.1 from 2010-06-29.

Automatic conversion script
Id: cif_fix_values 1715 2011-07-08 13:25:40Z adriana 
;
_cod_original_sg_symbol_H-M 'P2(1)/c  '
_cod_database_code 4503299

loop_
_symmetry_equiv_pos_as_xyz
'x, y, z'
'-x, y+1/2, -z+1/2'
'-x, -y, -z'
'x, -y-1/2, z-1/2'

loop_
_atom_site_label
_atom_site_type_symbol
_atom_site_fract_x
_atom_site_fract_y
_atom_site_fract_z
_atom_site_U_iso_or_equiv
_atom_site_adp_type
_atom_site_occupancy
_atom_site_symmetry_multiplicity
_atom_site_calc_flag
_atom_site_refinement_flags
_atom_site_disorder_assembly
_atom_site_disorder_group
C8 C 0.25863(16) 0.33937(8) 0.69866(17) 0.0256(4) Uani 1 1 d . . .
O1 O 0.16181(14) 0.03570(7) 0.72835(15) 0.0430(4) Uani 1 1 d . . .
C4 C 0.30025(16) 0.22064(8) 0.70000(17) 0.0263(4) Uani 1 1 d . . .
C5 C 0.38835(16) 0.16501(8) 0.71183(17) 0.0266(4) Uani 1 1 d . . .
H5 H 0.4808 0.1719 0.7127 0.032 Uiso 1 1 calc R . .
C14 C 0.47778(16) 0.29814(8) 0.65886(16) 0.0232(3) Uani 1 1 d . . .
C2 C 0.11452(17) 0.14753(9) 0.71842(18) 0.0314(4) Uani 1 1 d . . .
C1 C 0.20375(18) 0.09150(9) 0.72275(18) 0.0319(4) Uani 1 1 d . . .
C7 C 0.34423(16) 0.28259(8) 0.68691(16) 0.0246(4) Uani 1 1 d . . .
C6 C 0.34607(17) 0.10380(9) 0.72173(17) 0.0287(4) Uani 1 1 d . A .
C3 C 0.16132(17) 0.20735(9) 0.70481(18) 0.0303(4) Uani 1 1 d . . .
H3 H 0.1005 0.2427 0.6980 0.036 Uiso 1 1 calc R . .
C19 C 0.55457(17) 0.34949(8) 0.73171(17) 0.0267(4) Uani 1 1 d . . .
H19 H 0.5218 0.3732 0.8006 0.032 Uiso 1 1 calc R . .
C13 C 0.23445(16) 0.38660(8) 0.59166(18) 0.0268(4) Uani 1 1 d . . .
H13 H 0.2772 0.3833 0.5148 0.032 Uiso 1 1 calc R . .
C17 C 0.72485(17) 0.33269(9) 0.6030(2) 0.0333(4) Uani 1 1 d . . .
H17 H 0.8091 0.3442 0.5844 0.040 Uiso 1 1 calc R . .
C15 C 0.52687(16) 0.26490(8) 0.55567(17) 0.0267(4) Uani 1 1 d . . .
H15 H 0.4759 0.2301 0.5040 0.032 Uiso 1 1 calc R . .
C18 C 0.67762(17) 0.36637(8) 0.70522(18) 0.0292(4) Uani 1 1 d . . .
H18 H 0.7294 0.4009 0.7569 0.035 Uiso 1 1 calc R . .
C12 C 0.14918(17) 0.43807(9) 0.59587(19) 0.0313(4) Uani 1 1 d . . .
H12 H 0.1316 0.4692 0.5207 0.038 Uiso 1 1 calc R . .
C16 C 0.64939(17) 0.28229(9) 0.52818(19) 0.0312(4) Uani 1 1 d . . .
H16 H 0.6817 0.2595 0.4576 0.037 Uiso 1 1 calc R . .
C11 C 0.08925(18) 0.44443(10) 0.7095(2) 0.0373(5) Uani 1 1 d . . .
H11 H 0.0300 0.4796 0.7122 0.045 Uiso 1 1 calc R . .
C9 C 0.19968(19) 0.34692(10) 0.81402(19) 0.0369(5) Uani 1 1 d . . .
H9 H 0.2169 0.3159 0.8895 0.044 Uiso 1 1 calc R . .
C10 C 0.1166(2) 0.39906(11) 0.8191(2) 0.0436(5) Uani 1 1 d . . .
H10 H 0.0778 0.4039 0.8986 0.052 Uiso 1 1 calc R . .
C20 C -0.03036(18) 0.13469(11) 0.7258(2) 0.0381(5) Uani 1 1 d . . .
C22 C -0.0880(2) 0.18862(12) 0.7994(2) 0.0471(5) Uani 1 1 d . . .
H22A H -0.0275 0.1965 0.8949 0.071 Uiso 1 1 calc R . .
H22B H -0.1780 0.1761 0.8094 0.071 Uiso 1 1 calc R . .
H22C H -0.0959 0.2281 0.7414 0.071 Uiso 1 1 calc R . .
C21 C -0.1208(2) 0.12100(14) 0.5757(2) 0.0547(6) Uani 1 1 d . . .
H21A H -0.2142 0.1137 0.5819 0.082 Uiso 1 1 calc R . .
H21B H -0.0877 0.0824 0.5361 0.082 Uiso 1 1 calc R . .
H21C H -0.1184 0.1580 0.5128 0.082 Uiso 1 1 calc R . .
C23 C 0.4371(2) 0.04556(10) 0.7347(2) 0.0375(5) Uani 1 1 d . . .
C25 C 0.5801(2) 0.06043(9) 0.7412(3) 0.1057(15) Uani 1 1 d . A .
H25A H 0.5858 0.0812 0.6512 0.159 Uiso 1 1 calc R . .
H25B H 0.6331 0.0203 0.7545 0.159 Uiso 1 1 calc R . .
H25C H 0.6166 0.0896 0.8222 0.159 Uiso 1 1 calc R . .
C24B C 0.3879(2) 0.01586(17) 0.5792(3) 0.0727(18) Uani 0.50 1 d PR A 1
H24D H 0.4089 0.0458 0.5088 0.109 Uiso 0.50 1 d PR B 1
H24E H 0.2896 0.0086 0.5564 0.109 Uiso 0.50 1 d PR C 1
H24F H 0.4343 -0.0253 0.5755 0.109 Uiso 0.50 1 d PR D 1
C24A C 0.4716(2) 0.01762(15) 0.8974(3) 0.0358(9) Uani 0.50 1 d PR A 2
H24C H 0.391(4) 0.0060(19) 0.916(4) 0.037(11) Uiso 0.50 1 d P . .
H24B H 0.526(4) -0.021(2) 0.911(4) 0.042(11) Uiso 0.50 1 d P . .
H24A H 0.514(5) 0.051(2) 0.959(5) 0.054(13) Uiso 0.50 1 d P . .
H20 H -0.027(2) 0.0949(10) 0.789(2) 0.044(6) Uiso 1 1 d . . .
H23 H 0.398(4) 0.013(2) 0.724(5) 0.154(17) Uiso 1 1 d . . .

loop_
_atom_site_aniso_label
_atom_site_aniso_U_11
_atom_site_aniso_U_22
_atom_site_aniso_U_33
_atom_site_aniso_U_23
_atom_site_aniso_U_13
_atom_site_aniso_U_12
C8 0.0197(8) 0.0341(9) 0.0225(8) -0.0010(7) 0.0043(6) -0.0009(7)
O1 0.0377(8) 0.0430(8) 0.0469(8) 0.0116(6) 0.0082(6) -0.0137(6)
C4 0.0228(8) 0.0358(10) 0.0201(8) 0.0049(7) 0.0051(6) -0.0010(7)
C5 0.0211(8) 0.0360(10) 0.0229(8) 0.0032(7) 0.0061(6) -0.0029(7)
C14 0.0217(8) 0.0268(8) 0.0205(8) 0.0046(6) 0.0044(6) 0.0019(7)
C2 0.0255(9) 0.0471(11) 0.0209(8) 0.0066(7) 0.0048(7) -0.0069(8)
C1 0.0318(9) 0.0405(11) 0.0223(8) 0.0064(7) 0.0048(7) -0.0102(8)
C7 0.0218(8) 0.0351(9) 0.0160(7) 0.0023(6) 0.0031(6) 0.0006(7)
C6 0.0300(9) 0.0348(10) 0.0221(8) 0.0027(7) 0.0080(7) -0.0034(7)
C3 0.0229(9) 0.0436(11) 0.0244(8) 0.0066(7) 0.0063(7) 0.0007(8)
C19 0.0266(9) 0.0290(9) 0.0240(8) 0.0005(7) 0.0055(7) 0.0033(7)
C13 0.0249(8) 0.0312(9) 0.0244(8) -0.0020(7) 0.0064(7) -0.0025(7)
C17 0.0223(9) 0.0412(11) 0.0370(10) 0.0015(8) 0.0088(7) -0.0030(8)
C15 0.0250(8) 0.0295(9) 0.0249(8) 0.0010(7) 0.0052(7) -0.0015(7)
C18 0.0246(9) 0.0299(9) 0.0298(9) 0.0008(7) 0.0010(7) -0.0041(7)
C12 0.0284(9) 0.0307(9) 0.0324(9) -0.0014(7) 0.0034(7) 0.0012(7)
C16 0.0268(9) 0.0380(10) 0.0309(9) -0.0024(8) 0.0111(7) -0.0005(8)
C11 0.0273(9) 0.0435(11) 0.0386(10) -0.0091(8) 0.0037(8) 0.0078(8)
C9 0.0335(10) 0.0542(12) 0.0244(9) 0.0053(8) 0.0100(7) 0.0085(9)
C10 0.0369(11) 0.0661(14) 0.0308(10) -0.0045(9) 0.0142(8) 0.0120(10)
C20 0.0274(10) 0.0542(13) 0.0341(10) 0.0093(9) 0.0103(8) -0.0080(9)
C22 0.0285(10) 0.0722(15) 0.0436(12) 0.0061(10) 0.0148(9) -0.0053(10)
C21 0.0265(10) 0.0949(19) 0.0442(12) -0.0077(12) 0.0118(9) -0.0200(11)
C23 0.0431(11) 0.0304(10) 0.0435(11) -0.0033(8) 0.0191(9) -0.0034(9)
C25 0.0454(15) 0.0473(16) 0.232(5) 0.061(2) 0.049(2) 0.0212(12)
C24B 0.151(6) 0.029(2) 0.034(2) -0.0031(18) 0.016(3) 0.029(3)
C24A 0.037(2) 0.0200(18) 0.046(2) -0.0015(16) 0.0029(18) 0.0016(17)

loop_
_atom_type_symbol
_atom_type_description
_atom_type_scat_dispersion_real
_atom_type_scat_dispersion_imag
_atom_type_scat_source
C C 0.0033 0.0016 'International Tables Vol C Tables 4.2.6.8 and 6.1.1.4'
H H 0.0000 0.0000 'International Tables Vol C Tables 4.2.6.8 and 6.1.1.4'
O O 0.0106 0.0060 'International Tables Vol C Tables 4.2.6.8 and 6.1.1.4'

loop_
_geom_angle_atom_site_label_1
_geom_angle_atom_site_label_2
_geom_angle_atom_site_label_3
_geom_angle
C13 C8 C9 118.37(16)
C13 C8 C7 119.76(14)
C9 C8 C7 121.87(15)
C7 C4 C5 122.68(15)
C7 C4 C3 121.45(16)
C5 C4 C3 115.86(15)
C6 C5 C4 123.40(15)
C6 C5 H5 118.3
C4 C5 H5 118.3
C19 C14 C15 118.26(15)
C19 C14 C7 119.67(14)
C15 C14 C7 121.99(15)
C3 C2 C1 119.89(16)
C3 C2 C20 122.56(17)
C1 C2 C20 117.53(16)
O1 C1 C2 121.40(16)
O1 C1 C6 120.82(17)
C2 C1 C6 117.78(15)
C4 C7 C8 121.37(15)
C4 C7 C14 123.55(15)
C8 C7 C14 115.08(14)
C5 C6 C1 119.64(16)
C5 C6 C23 123.84(16)
C1 C6 C23 116.51(16)
C2 C3 C4 123.30(17)
C2 C3 H3 118.3
C4 C3 H3 118.3
C18 C19 C14 121.14(16)
C18 C19 H19 119.4
C14 C19 H19 119.4
C12 C13 C8 120.91(16)
C12 C13 H13 119.5
C8 C13 H13 119.5
C16 C17 C18 120.02(16)
C16 C17 H17 120.0
C18 C17 H17 120.0
C16 C15 C14 120.52(16)
C16 C15 H15 119.7
C14 C15 H15 119.7
C19 C18 C17 119.75(16)
C19 C18 H18 120.1
C17 C18 H18 120.1
C13 C12 C11 120.16(17)
C13 C12 H12 119.9
C11 C12 H12 119.9
C17 C16 C15 120.30(16)
C17 C16 H16 119.9
C15 C16 H16 119.9
C10 C11 C12 119.35(17)
C10 C11 H11 120.3
C12 C11 H11 120.3
C10 C9 C8 120.44(18)
C10 C9 H9 119.8
C8 C9 H9 119.8
C9 C10 C11 120.69(17)
C9 C10 H10 119.7
C11 C10 H10 119.7
C22 C20 C2 112.87(17)
C22 C20 C21 111.37(18)
C2 C20 C21 110.40(15)
C22 C20 H20 106.1(12)
C2 C20 H20 106.6(12)
C21 C20 H20 109.2(12)
C20 C22 H22A 109.5
C20 C22 H22B 109.5
H22A C22 H22B 109.5
C20 C22 H22C 109.5
H22A C22 H22C 109.5
H22B C22 H22C 109.5
C20 C21 H21A 109.5
C20 C21 H21B 109.5
H21A C21 H21B 109.5
C20 C21 H21C 109.5
H21A C21 H21C 109.5
H21B C21 H21C 109.5
C25 C23 C6 114.62(17)
C25 C23 C24B 101.20(18)
C6 C23 C24B 101.16(18)
C25 C23 C24A 93.67(17)
C6 C23 C24A 110.12(17)
C24B C23 C24A 135.62(19)
C25 C23 H23 131(3)
C6 C23 H23 113(3)
C24B C23 H23 61(3)
C24A C23 H23 78(3)
C23 C25 H25A 109.5
C23 C25 H25B 109.5
H25A C25 H25B 109.5
C23 C25 H25C 109.5
H25A C25 H25C 109.5
H25B C25 H25C 109.5
C23 C24B H24D 109.5
C23 C24B H24E 109.4
C23 C24B H24F 109.5
C23 C24B H23 29.7(17)
H24D C24B H23 139.1
H24E C24B H23 91.4
H24F C24B H23 95.0
C23 C24A H24C 107(2)
C23 C24A H24B 114(2)
H24C C24A H24B 105(3)
C23 C24A H24A 107(3)
H24C C24A H24A 111(4)
H24B C24A H24A 112(4)

loop_
_geom_bond_atom_site_label_1
_geom_bond_atom_site_label_2
_geom_bond_distance
C8 C13 1.394(2)
C8 C9 1.397(2)
C8 C7 1.485(2)
O1 C1 1.238(2)
C4 C7 1.375(2)
C4 C5 1.446(2)
C4 C3 1.453(2)
C5 C6 1.349(2)
C5 H5 0.9500
C14 C19 1.397(2)
C14 C15 1.399(2)
C14 C7 1.487(2)
C2 C3 1.345(3)
C2 C1 1.468(3)
C2 C20 1.518(2)
C1 C6 1.474(2)
C6 C23 1.506(3)
C3 H3 0.9500
C19 C18 1.385(2)
C19 H19 0.9500
C13 C12 1.382(2)
C13 H13 0.9500
C17 C16 1.384(3)
C17 C18 1.386(3)
C17 H17 0.9500
C15 C16 1.387(2)
C15 H15 0.9500
C18 H18 0.9500
C12 C11 1.386(3)
C12 H12 0.9500
C16 H16 0.9500
C11 C10 1.385(3)
C11 H11 0.9500
C9 C10 1.380(3)
C9 H9 0.9500
C10 H10 0.9500
C20 C22 1.517(3)
C20 C21 1.526(3)
C20 H20 1.02(2)
C22 H22A 0.9800
C22 H22B 0.9800
C22 H22C 0.9800
C21 H21A 0.9800
C21 H21B 0.9800
C21 H21C 0.9800
C23 C25 1.475(3)
C23 C24B 1.574(3)
C23 C24A 1.619(3)
C23 H23 0.78(4)
C25 H25A 0.9800
C25 H25B 0.9800
C25 H25C 0.9800
C24B H24D 0.9801
C24B H24E 0.9800
C24B H24F 0.9798
C24B H23 1.37(4)
C24A H24C 0.92(4)
C24A H24B 0.96(4)
C24A H24A 0.95(5)
